data_1519736
loop_
_publ_author_name
'Matthews, Craig J.'
'Horton, Peter N.'
'Hursthouse, Michael B.'

_publ_section_title
;
 C44H36Cl4N16O16Zn2
;
_journal_name_full 'Crystal Structure Report Archive'
_journal_page_first 990
_journal_year 2004
_chemical_formula_sum 'C44 H36 Cl4 N16 O16 Zn2'
_chemical_formula_weight 1317.43
_space_group_IT_number 60
_symmetry_cell_setting orthorhombic
_symmetry_space_group_name_Hall '-P 2n 2ab'
_symmetry_space_group_name_H-M 'P b c n'
_atom_sites_solution_hydrogens geom
_atom_sites_solution_primary direct
_atom_sites_solution_secondary difmap
_cell_angle_alpha 90.00
_cell_angle_beta 90.00
_cell_angle_gamma 90.00
_cell_formula_units_Z 4
_cell_length_a 17.648(3)
_cell_length_b 12.6089(18)
_cell_length_c 22.985(4)
_cell_measurement_reflns_used 6255
_cell_measurement_temperature 120(2)
_cell_measurement_theta_max 27.485
_cell_measurement_theta_min 2.910
_cell_volume 5114.7(14)
_computing_cell_refinement ' DENZO (Otwinowski & Minor, 1997) and COLLECT (Hooft, 1998)'
_computing_data_collection ' DENZO (Otwinowski and Minor, 1997)'
_computing_data_reduction ' DENZO (Otwinowski & Minor, 1997) and COLLECT (Hooft, 1998)'
_computing_molecular_graphics 'PLATON (Spek, 1990)'
_computing_structure_refinement 'SHELXL-97 (Sheldrick, 1997b)'
_computing_structure_solution 'SHELXS-97 (Sheldrick, 1997a)'
_diffrn_ambient_temperature 120(2)
_diffrn_detector_area_resol_mean 9.091
_diffrn_measured_fraction_theta_full 0.996
_diffrn_measured_fraction_theta_max 0.996
_diffrn_measurement_device_type 'Nonius KappaCCD Area Detector'
_diffrn_measurement_method '\f and \w scans to fill Ewald Sphere'
_diffrn_radiation_monochromator graphite
_diffrn_radiation_source 'Nonius FR591 rotating anode'
_diffrn_radiation_type MoK\a
_diffrn_radiation_wavelength 0.71073
_diffrn_reflns_av_R_equivalents 0.0799
_diffrn_reflns_av_sigmaI/netI 0.0403
_diffrn_reflns_limit_h_max 21
_diffrn_reflns_limit_h_min -22
_diffrn_reflns_limit_k_max 16
_diffrn_reflns_limit_k_min -16
_diffrn_reflns_limit_l_max 29
_diffrn_reflns_limit_l_min -29
_diffrn_reflns_number 40184
_diffrn_reflns_theta_full 27.30
_diffrn_reflns_theta_max 27.30
_diffrn_reflns_theta_min 2.91
_exptl_absorpt_coefficient_mu 1.235
_exptl_absorpt_correction_T_max 0.8864
_exptl_absorpt_correction_T_min 0.7902
_exptl_absorpt_correction_type multi-scan
_exptl_absorpt_process_details 'SORTAV Blessing (1997)'
_exptl_crystal_colour Yellow
_exptl_crystal_density_diffrn 1.711
_exptl_crystal_density_method 'not measured'
_exptl_crystal_description Block
_exptl_crystal_F_000 2672
_exptl_crystal_size_max 0.20
_exptl_crystal_size_mid 0.20
_exptl_crystal_size_min 0.10
_refine_diff_density_max 0.543
_refine_diff_density_min -0.497
_refine_diff_density_rms 0.076
_refine_ls_extinction_method none
_refine_ls_goodness_of_fit_ref 1.068
_refine_ls_hydrogen_treatment constr
_refine_ls_matrix_type full
_refine_ls_number_parameters 370
_refine_ls_number_reflns 5740
_refine_ls_number_restraints 0
_refine_ls_restrained_S_all 1.068
_refine_ls_R_factor_all 0.0552
_refine_ls_R_factor_gt 0.0418
_refine_ls_shift/su_max 0.000
_refine_ls_shift/su_mean 0.000
_refine_ls_structure_factor_coef Fsqd
_refine_ls_weighting_details 'calc w=1/[\s^2^(Fo^2^)+(0.0384P)^2^+6.8552P] where P=(Fo^2^+2Fc^2^)/3'
_refine_ls_weighting_scheme calc
_refine_ls_wR_factor_gt 0.0950
_refine_ls_wR_factor_ref 0.1018
_reflns_number_gt 4698
_reflns_number_total 5740
_reflns_threshold_expression >2sigma(I)
_cod_data_source_file eCrystal-990.cif
_cod_data_source_block s93
_cod_depositor_comments
;
Citation :
Matthews, Craig J. and Horton, Peter N. and Hursthouse, Michael B. (2004) 
University of Southampton, Crystal Structure Report Archive. 
(doi:10.5258/ecrystals/990)

More at:
http://ecrystals.chem.soton.ac.uk/990/

The following automatic conversions were performed:

'_symmetry_cell_setting' value 'Orthorhombic' changed to
'orthorhombic' according to the built-in table from CIF Core
dictionary named 'cif_core.dic' version 2.4.1 from 2010-06-29.

Automatic conversion script
Id: cif_fix_values 3392 2015-05-12 13:50:21Z andrius 
;
_cod_original_cell_volume 5114.6(15)
_cod_original_sg_symbol_Hall '-P 2an 2ab'
_cod_original_sg_symbol_H-M Pbcn
_cod_database_code 1519736

loop_
_symmetry_equiv_pos_as_xyz
'x, y, z'
'-x+1/2, -y+1/2, z+1/2'
'-x, y, -z+1/2'
'x+1/2, -y+1/2, -z'
'-x, -y, -z'
'x-1/2, y-1/2, -z-1/2'
'x, -y, z-1/2'
'-x-1/2, y-1/2, z'

loop_
_atom_site_label
_atom_site_type_symbol
_atom_site_fract_x
_atom_site_fract_y
_atom_site_fract_z
_atom_site_U_iso_or_equiv
_atom_site_adp_type
_atom_site_occupancy
_atom_site_symmetry_multiplicity
_atom_site_calc_flag
_atom_site_refinement_flags
_atom_site_disorder_assembly
_atom_site_disorder_group
C1 C 0.10614(15) 0.2147(2) 0.45178(12) 0.0230(5) Uani 1 1 d . . .
H1 H 0.1114 0.2888 0.4453 0.028 Uiso 1 1 calc R . .
C2 C 0.14377(15) 0.1698(2) 0.49852(12) 0.0261(6) Uani 1 1 d . . .
H2 H 0.1725 0.2125 0.5244 0.031 Uiso 1 1 calc R . .
C3 C 0.13868(15) 0.0610(2) 0.50671(12) 0.0266(6) Uani 1 1 d . . .
H3 H 0.1654 0.0276 0.5375 0.032 Uiso 1 1 calc R . .
C4 C 0.09388(15) 0.0015(2) 0.46917(11) 0.0232(5) Uani 1 1 d . . .
H4 H 0.0897 -0.0731 0.4740 0.028 Uiso 1 1 calc R . .
C5 C 0.05514(14) 0.05288(19) 0.42435(11) 0.0190(5) Uani 1 1 d . . .
C6 C 0.00224(14) -0.0031(2) 0.38439(11) 0.0186(5) Uani 1 1 d . . .
C7 C -0.01367(14) -0.1123(2) 0.38596(12) 0.0222(5) Uani 1 1 d . . .
H7 H 0.0103 -0.1569 0.4137 0.027 Uiso 1 1 calc R . .
C8 C -0.06480(15) -0.1534(2) 0.34651(12) 0.0234(6) Uani 1 1 d . . .
H8 H -0.0761 -0.2271 0.3470 0.028 Uiso 1 1 calc R . .
C9 C -0.09995(15) -0.08769(19) 0.30596(12) 0.0225(5) Uani 1 1 d . . .
H9 H -0.1359 -0.1149 0.2791 0.027 Uiso 1 1 calc R . .
C10 C -0.08050(14) 0.01938(19) 0.30615(11) 0.0187(5) Uani 1 1 d . . .
C11 C -0.10713(14) 0.09969(19) 0.26308(11) 0.0181(5) Uani 1 1 d . . .
C12 C 0.10093(14) 0.35901(19) 0.26842(11) 0.0170(5) Uani 1 1 d . . .
C13 C 0.07493(14) 0.43515(19) 0.31441(11) 0.0175(5) Uani 1 1 d . . .
C14 C 0.09727(15) 0.5404(2) 0.31884(12) 0.0226(5) Uani 1 1 d . . .
H14 H 0.1354 0.5688 0.2941 0.027 Uiso 1 1 calc R . .
C15 C 0.06178(16) 0.6033(2) 0.36083(12) 0.0253(6) Uani 1 1 d . . .
H15 H 0.0756 0.6758 0.3649 0.030 Uiso 1 1 calc R . .
C16 C 0.00648(15) 0.5604(2) 0.39654(12) 0.0242(6) Uani 1 1 d . . .
H16 H -0.0190 0.6031 0.4244 0.029 Uiso 1 1 calc R . .
C17 C -0.01114(14) 0.45250(19) 0.39075(11) 0.0186(5) Uani 1 1 d . . .
C18 C -0.06831(14) 0.3941(2) 0.42669(11) 0.0198(5) Uani 1 1 d . . .
C19 C -0.10707(15) 0.4398(2) 0.47312(12) 0.0258(6) Uani 1 1 d . . .
H19 H -0.0994 0.5123 0.4828 0.031 Uiso 1 1 calc R . .
C20 C -0.15738(16) 0.3776(2) 0.50522(12) 0.0283(6) Uani 1 1 d . . .
H20 H -0.1842 0.4069 0.5372 0.034 Uiso 1 1 calc R . .
C21 C -0.16760(15) 0.2724(2) 0.48969(12) 0.0273(6) Uani 1 1 d . . .
H21 H -0.2007 0.2279 0.5113 0.033 Uiso 1 1 calc R . .
C22 C -0.12852(14) 0.2332(2) 0.44199(12) 0.0236(6) Uani 1 1 d . . .
H22 H -0.1369 0.1617 0.4307 0.028 Uiso 1 1 calc R . .
N1 N 0.06241(12) 0.15834(16) 0.41506(9) 0.0200(4) Uani 1 1 d . . .
N2 N -0.03087(12) 0.05955(16) 0.34478(9) 0.0176(4) Uani 1 1 d . . .
N3 N -0.14780(12) 0.07054(17) 0.21654(10) 0.0230(5) Uani 1 1 d . . .
H3A H -0.1589 0.1174 0.1895 0.028 Uiso 1 1 calc R . .
H3B H -0.1634 0.0046 0.2130 0.028 Uiso 1 1 calc R . .
N4 N -0.08157(11) 0.19602(16) 0.27185(9) 0.0180(4) Uani 1 1 d . . .
N5 N 0.08142(12) 0.26043(16) 0.27795(9) 0.0182(4) Uani 1 1 d . . .
N6 N 0.13540(12) 0.39424(16) 0.22027(9) 0.0206(5) Uani 1 1 d . . .
H6A H 0.1466 0.3498 0.1920 0.025 Uiso 1 1 calc R . .
H6B H 0.1469 0.4619 0.2168 0.025 Uiso 1 1 calc R . .
N7 N 0.02312(12) 0.39276(16) 0.35035(9) 0.0178(4) Uani 1 1 d . . .
N8 N -0.07928(12) 0.29156(17) 0.41099(9) 0.0200(4) Uani 1 1 d . . .
Zn1 Zn -0.004339(16) 0.22664(2) 0.343308(13) 0.01763(9) Uani 1 1 d . . .
O1 O 0.14897(11) 0.83321(16) 0.37721(9) 0.0324(5) Uani 1 1 d . . .
O2 O 0.27119(13) 0.88570(17) 0.40567(10) 0.0418(6) Uani 1 1 d . . .
O3 O 0.23942(13) 0.87529(18) 0.30614(9) 0.0412(6) Uani 1 1 d . . .
O4 O 0.25246(13) 0.71857(16) 0.36167(9) 0.0356(5) Uani 1 1 d . . .
Cl1 Cl 0.22818(4) 0.82795(5) 0.36263(3) 0.02370(15) Uani 1 1 d . . .
O11 O 0.16022(14) 0.61937(18) 0.19046(11) 0.0481(6) Uani 1 1 d . . .
O12 O 0.26906(13) 0.55544(19) 0.14274(11) 0.0459(6) Uani 1 1 d . . .
O13 O 0.17473(14) 0.64436(17) 0.09055(10) 0.0439(6) Uani 1 1 d . . .
O14 O 0.25046(13) 0.73987(18) 0.15509(10) 0.0424(6) Uani 1 1 d . . .
Cl11 Cl 0.21442(4) 0.63947(5) 0.14479(3) 0.02413(15) Uani 1 1 d . . .

loop_
_atom_site_aniso_label
_atom_site_aniso_U_11
_atom_site_aniso_U_22
_atom_site_aniso_U_33
_atom_site_aniso_U_23
_atom_site_aniso_U_13
_atom_site_aniso_U_12
C1 0.0234(13) 0.0239(13) 0.0218(14) -0.0013(10) 0.0014(11) -0.0028(10)
C2 0.0215(13) 0.0354(15) 0.0215(14) -0.0043(11) 0.0006(11) -0.0028(11)
C3 0.0247(14) 0.0348(15) 0.0203(14) 0.0033(11) -0.0022(11) 0.0049(12)
C4 0.0249(13) 0.0246(12) 0.0199(13) 0.0020(10) 0.0001(11) 0.0008(10)
C5 0.0186(12) 0.0215(12) 0.0169(12) 0.0007(10) 0.0045(10) 0.0014(10)
C6 0.0175(12) 0.0220(12) 0.0164(12) 0.0005(10) 0.0027(10) 0.0021(10)
C7 0.0204(13) 0.0206(12) 0.0257(14) 0.0049(11) 0.0034(11) 0.0023(10)
C8 0.0217(13) 0.0182(12) 0.0303(15) 0.0030(11) 0.0002(11) -0.0015(10)
C9 0.0221(13) 0.0196(12) 0.0259(14) -0.0019(10) 0.0006(11) -0.0034(10)
C10 0.0166(12) 0.0215(12) 0.0180(13) 0.0003(10) 0.0019(10) 0.0004(9)
C11 0.0166(12) 0.0210(12) 0.0167(13) 0.0000(9) 0.0023(10) 0.0006(10)
C12 0.0145(11) 0.0198(12) 0.0168(12) 0.0008(9) -0.0003(10) -0.0003(9)
C13 0.0175(12) 0.0206(12) 0.0144(12) 0.0012(10) -0.0021(10) 0.0001(9)
C14 0.0243(13) 0.0222(12) 0.0214(14) 0.0007(10) -0.0017(11) -0.0028(10)
C15 0.0295(14) 0.0195(12) 0.0270(15) -0.0031(11) -0.0009(12) -0.0033(11)
C16 0.0273(14) 0.0218(12) 0.0236(14) -0.0035(11) -0.0011(11) 0.0004(11)
C17 0.0208(12) 0.0202(12) 0.0147(12) -0.0003(10) -0.0044(10) -0.0003(10)
C18 0.0199(12) 0.0235(12) 0.0161(12) 0.0005(10) -0.0025(10) 0.0013(10)
C19 0.0259(14) 0.0311(14) 0.0205(14) -0.0030(11) -0.0006(11) 0.0008(11)
C20 0.0255(14) 0.0401(16) 0.0193(14) -0.0003(12) 0.0031(11) 0.0042(12)
C21 0.0221(13) 0.0365(16) 0.0233(14) 0.0071(12) 0.0018(11) -0.0010(11)
C22 0.0213(13) 0.0257(13) 0.0236(14) 0.0030(11) -0.0030(11) -0.0006(10)
N1 0.0183(10) 0.0228(11) 0.0190(11) 0.0000(9) 0.0009(9) -0.0012(8)
N2 0.0188(10) 0.0175(10) 0.0165(11) 0.0003(8) 0.0003(9) -0.0010(8)
N3 0.0266(12) 0.0206(10) 0.0217(12) 0.0024(9) -0.0051(10) -0.0033(9)
N4 0.0186(11) 0.0188(10) 0.0166(10) 0.0015(8) -0.0006(9) 0.0006(8)
N5 0.0194(11) 0.0196(10) 0.0156(11) -0.0016(8) 0.0002(9) -0.0012(8)
N6 0.0233(11) 0.0191(10) 0.0193(11) -0.0002(8) 0.0008(9) -0.0027(9)
N7 0.0189(10) 0.0188(10) 0.0158(11) 0.0015(8) -0.0019(8) -0.0005(8)
N8 0.0185(10) 0.0227(10) 0.0188(11) 0.0017(8) -0.0012(9) -0.0011(8)
Zn1 0.02054(16) 0.01603(15) 0.01634(16) 0.00021(11) 0.00003(12) -0.00194(11)
O1 0.0231(10) 0.0334(11) 0.0406(13) -0.0030(9) 0.0094(9) -0.0010(8)
O2 0.0374(12) 0.0375(12) 0.0504(15) -0.0013(10) -0.0154(11) -0.0038(10)
O3 0.0385(12) 0.0527(13) 0.0326(12) 0.0190(10) 0.0125(10) 0.0170(10)
O4 0.0407(12) 0.0300(11) 0.0361(12) 0.0028(9) 0.0060(10) 0.0107(9)
Cl1 0.0209(3) 0.0256(3) 0.0246(3) 0.0047(2) 0.0041(3) 0.0026(2)
O11 0.0577(16) 0.0357(12) 0.0509(15) 0.0154(11) 0.0279(12) 0.0059(11)
O12 0.0403(13) 0.0429(13) 0.0545(15) -0.0024(11) -0.0046(11) 0.0188(11)
O13 0.0531(14) 0.0375(12) 0.0411(13) 0.0028(10) -0.0220(11) 0.0020(11)
O14 0.0364(12) 0.0401(12) 0.0508(15) -0.0113(10) 0.0043(11) -0.0114(10)
Cl11 0.0223(3) 0.0244(3) 0.0256(3) 0.0044(3) -0.0003(3) 0.0012(2)

loop_
_atom_type_symbol
_atom_type_description
_atom_type_scat_dispersion_real
_atom_type_scat_dispersion_imag
_atom_type_scat_source
C C 0.0033 0.0016 'International Tables Vol C Tables 4.2.6.8 and 6.1.1.4'
H H 0.0000 0.0000 'International Tables Vol C Tables 4.2.6.8 and 6.1.1.4'
N N 0.0061 0.0033 'International Tables Vol C Tables 4.2.6.8 and 6.1.1.4'
O O 0.0106 0.0060 'International Tables Vol C Tables 4.2.6.8 and 6.1.1.4'
Cl Cl 0.1484 0.1585 'International Tables Vol C Tables 4.2.6.8 and 6.1.1.4'
Zn Zn 0.2839 1.4301 'International Tables Vol C Tables 4.2.6.8 and 6.1.1.4'

loop_
_geom_angle_atom_site_label_1
_geom_angle_atom_site_label_2
_geom_angle_atom_site_label_3
_geom_angle
_geom_angle_site_symmetry_1
_geom_angle_site_symmetry_3
N1 C1 C2 123.0(2) . .
N1 C1 H1 118.5 . .
C2 C1 H1 118.5 . .
C1 C2 C3 118.6(3) . .
C1 C2 H2 120.7 . .
C3 C2 H2 120.7 . .
C2 C3 C4 119.1(3) . .
C2 C3 H3 120.5 . .
C4 C3 H3 120.5 . .
C3 C4 C5 119.1(2) . .
C3 C4 H4 120.4 . .
C5 C4 H4 120.4 . .
N1 C5 C4 121.7(2) . .
N1 C5 C6 115.4(2) . .
C4 C5 C6 122.9(2) . .
N2 C6 C7 120.5(2) . .
N2 C6 C5 114.4(2) . .
C7 C6 C5 125.1(2) . .
C8 C7 C6 118.8(2) . .
C8 C7 H7 120.6 . .
C6 C7 H7 120.6 . .
C7 C8 C9 120.4(2) . .
C7 C8 H8 119.8 . .
C9 C8 H8 119.8 . .
C10 C9 C8 117.7(2) . .
C10 C9 H9 121.1 . .
C8 C9 H9 121.1 . .
N2 C10 C9 121.8(2) . .
N2 C10 C11 112.8(2) . .
C9 C10 C11 125.3(2) . .
N4 C11 N3 124.1(2) . .
N4 C11 C10 114.7(2) . .
N3 C11 C10 120.8(2) . .
N5 C12 N6 125.0(2) . .
N5 C12 C13 114.2(2) . .
N6 C12 C13 120.6(2) . .
N7 C13 C14 121.9(2) . .
N7 C13 C12 112.8(2) . .
C14 C13 C12 125.2(2) . .
C13 C14 C15 117.8(2) . .
C13 C14 H14 121.1 . .
C15 C14 H14 121.1 . .
C16 C15 C14 120.2(2) . .
C16 C15 H15 119.9 . .
C14 C15 H15 119.9 . .
C15 C16 C17 118.7(2) . .
C15 C16 H16 120.7 . .
C17 C16 H16 120.7 . .
N7 C17 C16 120.7(2) . .
N7 C17 C18 114.2(2) . .
C16 C17 C18 125.1(2) . .
N8 C18 C19 121.9(2) . .
N8 C18 C17 114.7(2) . .
C19 C18 C17 123.4(2) . .
C18 C19 C20 119.0(3) . .
C18 C19 H19 120.5 . .
C20 C19 H19 120.5 . .
C21 C20 C19 119.0(3) . .
C21 C20 H20 120.5 . .
C19 C20 H20 120.5 . .
C20 C21 C22 118.7(3) . .
C20 C21 H21 120.7 . .
C22 C21 H21 120.7 . .
N8 C22 C21 123.1(3) . .
N8 C22 H22 118.5 . .
C21 C22 H22 118.5 . .
C1 N1 C5 118.3(2) . .
C1 N1 Zn1 124.72(17) . .
C5 N1 Zn1 116.86(17) . .
C6 N2 C10 120.7(2) . .
C6 N2 Zn1 119.46(17) . .
C10 N2 Zn1 119.87(16) . .
C11 N3 H3A 120.0 . .
C11 N3 H3B 120.0 . .
H3A N3 H3B 120.0 . .
C11 N4 N5 114.3(2) . 3
C11 N4 Zn1 119.83(17) . .
N5 N4 Zn1 120.90(15) 3 .
C12 N5 N4 114.4(2) . 3
C12 N5 Zn1 119.01(17) . .
N4 N5 Zn1 116.83(14) 3 .
C12 N6 H6A 120.0 . .
C12 N6 H6B 120.0 . .
H6A N6 H6B 120.0 . .
C17 N7 C13 120.6(2) . .
C17 N7 Zn1 119.78(16) . .
C13 N7 Zn1 119.57(16) . .
C22 N8 C18 118.3(2) . .
C22 N8 Zn1 124.06(18) . .
C18 N8 Zn1 117.20(16) . .
N7 Zn1 N2 174.78(8) . .
N7 Zn1 N4 111.78(8) . .
N2 Zn1 N4 72.65(8) . .
N7 Zn1 N5 72.85(8) . .
N2 Zn1 N5 110.67(8) . .
N4 Zn1 N5 87.08(8) . .
N7 Zn1 N8 73.77(8) . .
N2 Zn1 N8 102.81(8) . .
N4 Zn1 N8 102.94(8) . .
N5 Zn1 N8 146.52(8) . .
N7 Zn1 N1 101.74(8) . .
N2 Zn1 N1 73.90(8) . .
N4 Zn1 N1 146.48(8) . .
N5 Zn1 N1 102.81(8) . .
N8 Zn1 N1 86.41(8) . .
O1 Cl1 O3 108.91(13) . .
O1 Cl1 O2 109.14(13) . .
O3 Cl1 O2 109.61(15) . .
O1 Cl1 O4 109.62(13) . .
O3 Cl1 O4 109.90(13) . .
O2 Cl1 O4 109.64(13) . .
O13 Cl11 O12 109.41(14) . .
O13 Cl11 O14 108.80(14) . .
O12 Cl11 O14 111.04(15) . .
O13 Cl11 O11 108.48(16) . .
O12 Cl11 O11 109.88(14) . .
O14 Cl11 O11 109.18(14) . .

loop_
_geom_bond_atom_site_label_1
_geom_bond_atom_site_label_2
_geom_bond_distance
_geom_bond_site_symmetry_2
C1 N1 1.347(3) .
C1 C2 1.384(4) .
C1 H1 0.9500 .
C2 C3 1.388(4) .
C2 H2 0.9500 .
C3 C4 1.390(4) .
C3 H3 0.9500 .
C4 C5 1.396(4) .
C4 H4 0.9500 .
C5 N1 1.353(3) .
C5 C6 1.488(4) .
C6 N2 1.340(3) .
C6 C7 1.405(3) .
C7 C8 1.381(4) .
C7 H7 0.9500 .
C8 C9 1.393(4) .
C8 H8 0.9500 .
C9 C10 1.393(3) .
C9 H9 0.9500 .
C10 N2 1.346(3) .
C10 C11 1.492(3) .
C11 N4 1.311(3) .
C11 N3 1.340(3) .
C12 N5 1.308(3) .
C12 N6 1.339(3) .
C12 C13 1.500(3) .
C13 N7 1.343(3) .
C13 C14 1.389(3) .
C14 C15 1.397(4) .
C14 H14 0.9500 .
C15 C16 1.386(4) .
C15 H15 0.9500 .
C16 C17 1.401(3) .
C16 H16 0.9500 .
C17 N7 1.340(3) .
C17 C18 1.498(4) .
C18 N8 1.356(3) .
C18 C19 1.393(4) .
C19 C20 1.396(4) .
C19 H19 0.9500 .
C20 C21 1.386(4) .
C20 H20 0.9500 .
C21 C22 1.386(4) .
C21 H21 0.9500 .
C22 N8 1.343(3) .
C22 H22 0.9500 .
N1 Zn1 2.202(2) .
N2 Zn1 2.159(2) .
N3 H3A 0.8800 .
N3 H3B 0.8800 .
N4 N5 1.404(3) 3
N4 Zn1 2.169(2) .
N5 N4 1.404(3) 3
N5 Zn1 2.175(2) .
N6 H6A 0.8800 .
N6 H6B 0.8800 .
N7 Zn1 2.156(2) .
N8 Zn1 2.200(2) .
O1 Cl1 1.439(2) .
O2 Cl1 1.444(2) .
O3 Cl1 1.443(2) .
O4 Cl1 1.444(2) .
O11 Cl11 1.443(2) .
O12 Cl11 1.433(2) .
O13 Cl11 1.431(2) .
O14 Cl11 1.436(2) .

loop_
_geom_hbond_atom_site_label_D
_geom_hbond_atom_site_label_H
_geom_hbond_atom_site_label_A
_geom_hbond_distance_DH
_geom_hbond_distance_HA
_geom_hbond_distance_DA
_geom_hbond_angle_DHA
_geom_hbond_site_symmetry_A
N3 H3A O4 0.88 2.34 3.132(3) 150.6 6_556
N3 H3B O3 0.88 2.16 2.991(3) 158.1 3_545
N6 H6A O14 0.88 2.44 3.177(3) 141.8 8_655
N6 H6B O11 0.88 2.09 2.953(3) 166.6 .
